data_4519456
loop_
_publ_author_name
'Abdel Rahman Al Ahmad'
'Thierry Maris'
'Christian Pellerin'
'James D. Wuest'

_publ_section_title
;
 Adding a Pinch of Salt: Using Ionic Mixed-Crystal Seeds to Search for New
 Solid Forms
;
_journal_name_full 'Crystal Growth & Design'
_journal_page_first 7472
_journal_page_last 7481
_journal_paper_doi 10.1021/acs.cgd.3c00884
_journal_volume 23
_journal_year 2023
_chemical_formula_moiety 'C12 H14 N2, 2(I)'
_chemical_formula_sum 'C12 H14 I2 N2'
_chemical_formula_weight 440.05
_chemical_name_common 'Paraquat Diiodide'
_chemical_name_systematic
;
1,1'-dimethyl-4,4'-bipyridin-1-ium bis(iodide)
;
_space_group_crystal_system orthorhombic
_space_group_IT_number 64
_space_group_name_Hall '-C 2ac 2'
_space_group_name_H-M_alt 'C m c e'
_atom_sites_solution_hydrogens geom
_atom_sites_solution_primary dual
_cell_angle_alpha 90
_cell_angle_beta 90
_cell_angle_gamma 90
_cell_formula_units_Z 8
_cell_length_a 13.5615(4)
_cell_length_b 14.2021(4)
_cell_length_c 14.7328(4)
_cell_measurement_reflns_used 9928
_cell_measurement_temperature 150
_cell_measurement_theta_max 60.665
_cell_measurement_theta_min 4.713
_cell_volume 2837.56(14)
_computing_cell_refinement
;
SAINT (2019) V8.40A; Integration Software for Single Crystal Data.
Bruker AXS Inc., Madison, WI 53719-1173.
;
_computing_data_collection
;
APEX 3 (2019) Bruker AXS Inc., Madison, WI 53719-1173.
;
_computing_data_reduction
;
SAINT (2019) V8.40A; Integration Software for Single Crystal Data.
Bruker AXS Inc., Madison, WI 53719-1173.
;
_computing_molecular_graphics 'Olex2 1.5 (Dolomanov et al., 2009)'
_computing_publication_material 'Olex2 1.5 (Dolomanov et al., 2009)'
_computing_structure_refinement 'XL  (Sheldrick, 2008)'
_computing_structure_solution 'SHELXT 2014/5 (Sheldrick, 2014)'
_diffrn_ambient_temperature 150
_diffrn_detector 'CMOS Area detector'
_diffrn_detector_area_resol_mean 10.42
_diffrn_detector_type 'Bruker CMOS Photon III '
_diffrn_measured_fraction_theta_full 0.976
_diffrn_measured_fraction_theta_max 0.980
_diffrn_measurement_device 'k-geometry diffractometer'
_diffrn_measurement_device_type 'Bruker Venture Metaljet'
_diffrn_measurement_method '\w and \f scans'
_diffrn_radiation_collimation 'Focusing mirrors'
_diffrn_radiation_monochromator 'Helios MX Mirror Optics'
_diffrn_radiation_probe x-ray
_diffrn_radiation_type 'Ga K\a'
_diffrn_radiation_wavelength 1.34139
_diffrn_reflns_av_R_equivalents 0.0593
_diffrn_reflns_av_unetI/netI 0.0366
_diffrn_reflns_Laue_measured_fraction_full 0.976
_diffrn_reflns_Laue_measured_fraction_max 0.980
_diffrn_reflns_limit_h_max 17
_diffrn_reflns_limit_h_min -12
_diffrn_reflns_limit_k_max 18
_diffrn_reflns_limit_k_min -17
_diffrn_reflns_limit_l_max 18
_diffrn_reflns_limit_l_min -19
_diffrn_reflns_number 17507
_diffrn_reflns_point_group_measured_fraction_full 0.976
_diffrn_reflns_point_group_measured_fraction_max 0.980
_diffrn_reflns_theta_full 53.594
_diffrn_reflns_theta_max 60.634
_diffrn_reflns_theta_min 4.712
_diffrn_source 'Metal Jet'
_diffrn_source_current 2.86
_diffrn_source_power 0.199914
_diffrn_source_target Ga
_diffrn_source_type 'Gallium Liquid Metal Jet Source'
_diffrn_source_voltage 69.9
_exptl_absorpt_coefficient_mu 23.802
_exptl_absorpt_correction_T_max 0.3107
_exptl_absorpt_correction_T_min 0.1356
_exptl_absorpt_correction_type multi-scan
_exptl_absorpt_process_details
;
SADABS-2016/2 (Bruker,2016/2) was used for absorption correction.
wR2(int) was 0.1444 before and 0.0893 after correction.
The Ratio of minimum to maximum transmission is 0.4364.
The \l/2 correction factor is Not present.
;
_exptl_crystal_colour 'clear light red'
_exptl_crystal_colour_lustre clear
_exptl_crystal_colour_modifier light
_exptl_crystal_colour_primary red
_exptl_crystal_density_diffrn 2.060
_exptl_crystal_description plate
_exptl_crystal_F_000 1648
_exptl_crystal_size_max 0.16
_exptl_crystal_size_mid 0.11
_exptl_crystal_size_min 0.09
_refine_diff_density_max 1.157
_refine_diff_density_min -1.157
_refine_diff_density_rms 0.126
_refine_ls_extinction_coef 0.00051(7)
_refine_ls_extinction_expression Fc^*^=kFc[1+0.001xFc^2^\l^3^/sin(2\q)]^-1/4^
_refine_ls_extinction_method 'SHELXL-2019/2 (Sheldrick 2019)'
_refine_ls_goodness_of_fit_ref 1.081
_refine_ls_hydrogen_treatment constr
_refine_ls_matrix_type full
_refine_ls_number_parameters 86
_refine_ls_number_reflns 1663
_refine_ls_number_restraints 0
_refine_ls_restrained_S_all 1.081
_refine_ls_R_factor_all 0.0293
_refine_ls_R_factor_gt 0.0280
_refine_ls_shift/su_max 0.001
_refine_ls_shift/su_mean 0.000
_refine_ls_structure_factor_coef Fsqd
_refine_ls_weighting_details 'w=1/[\s^2^(Fo^2^)+(0.0386P)^2^+6.2841P] where P=(Fo^2^+2Fc^2^)/3'
_refine_ls_weighting_scheme calc
_refine_ls_wR_factor_gt 0.0736
_refine_ls_wR_factor_ref 0.0747
_reflns_Friedel_coverage 0.000
_reflns_Friedel_fraction_full .
_reflns_Friedel_fraction_max .
_reflns_number_gt 1555
_reflns_number_total 1663
_reflns_threshold_expression 'I > 2\s(I)'
_cod_data_source_file S10_Pq-I2-Cmca.cif
_cod_data_source_block jw22623
_cod_original_sg_symbol_Hall '-C 2bc 2'
_cod_original_sg_symbol_H-M 'C m c a'
_cod_database_code 4519456

loop_
_space_group_symop_id
_space_group_symop_operation_xyz
1 'x, y, z'
2 '-x, -y+1/2, z+1/2'
3 '-x, y+1/2, -z+1/2'
4 'x, -y, -z'
5 'x+1/2, y+1/2, z'
6 '-x+1/2, -y+1, z+1/2'
7 '-x+1/2, y+1, -z+1/2'
8 'x+1/2, -y+1/2, -z'
9 '-x, -y, -z'
10 'x, y-1/2, -z-1/2'
11 'x, -y-1/2, z-1/2'
12 '-x, y, z'
13 '-x+1/2, -y+1/2, -z'
14 'x+1/2, y, -z-1/2'
15 'x+1/2, -y, z-1/2'
16 '-x+1/2, y+1/2, z'

loop_
_atom_site_label
_atom_site_type_symbol
_atom_site_fract_x
_atom_site_fract_y
_atom_site_fract_z
_atom_site_U_iso_or_equiv
_atom_site_adp_type
_atom_site_occupancy
_atom_site_site_symmetry_order
_atom_site_calc_flag
_atom_site_refinement_flags_posn
_atom_site_refinement_flags_adp
_atom_site_refinement_flags_occupancy
_atom_site_disorder_assembly
_atom_site_disorder_group
I1 I 0.250000 0.76672(2) 0.750000 0.03373(14) Uani 1 2 d S T P . .
I2 I 0.18307(2) 0.500000 0.500000 0.03382(14) Uani 1 2 d S T P . .
N1 N 0.500000 0.7675(2) 0.5712(2) 0.0259(6) Uani 1 2 d S T P . .
N2 N 0.500000 0.4234(2) 0.2304(2) 0.0276(6) Uani 1 2 d S T P . .
C1 C 0.41392(19) 0.7337(2) 0.54008(19) 0.0317(6) Uani 1 1 d . . . . .
H1 H 0.353689 0.758472 0.562716 0.038 Uiso 1 1 calc R U . . .
C2 C 0.4120(2) 0.6635(2) 0.4757(2) 0.0321(6) Uani 1 1 d . . . . .
H2 H 0.350723 0.639709 0.454535 0.039 Uiso 1 1 calc R U . . .
C3 C 0.500000 0.6272(3) 0.4415(2) 0.0254(7) Uani 1 2 d S T P . .
C4 C 0.500000 0.5543(3) 0.3690(2) 0.0257(7) Uani 1 2 d S T P . .
C5 C 0.4117(2) 0.5201(2) 0.3329(2) 0.0338(6) Uani 1 1 d . . . . .
H5 H 0.350349 0.541239 0.356370 0.041 Uiso 1 1 calc R U . . .
C6 C 0.4141(2) 0.4557(2) 0.2630(2) 0.0346(6) Uani 1 1 d . . . . .
H6 H 0.353978 0.433859 0.237566 0.042 Uiso 1 1 calc R U . . .
C7 C 0.500000 0.8448(3) 0.6385(3) 0.0311(8) Uani 1 2 d S T P . .
H7A H 0.475915 0.902679 0.609770 0.047 Uiso 0.5 1 calc R U P A -1
H7B H 0.567236 0.854885 0.660861 0.047 Uiso 0.5 1 calc R U P A -1
H7C H 0.456850 0.828207 0.689378 0.047 Uiso 0.5 1 calc R U P A -1
C8 C 0.500000 0.3543(3) 0.1551(3) 0.0340(8) Uani 1 2 d S T P . .
H8A H 0.457049 0.301277 0.170792 0.051 Uiso 0.5 1 calc R U P B -1
H8B H 0.567277 0.331400 0.145082 0.051 Uiso 0.5 1 calc R U P B -1
H8C H 0.475674 0.384586 0.099687 0.051 Uiso 0.5 1 calc R U P B -1

loop_
_atom_site_aniso_label
_atom_site_aniso_U_11
_atom_site_aniso_U_22
_atom_site_aniso_U_33
_atom_site_aniso_U_23
_atom_site_aniso_U_13
_atom_site_aniso_U_12
I1 0.02731(19) 0.0384(2) 0.03548(19) 0.000 0.00510(8) 0.000
I2 0.02192(18) 0.03774(19) 0.0418(2) 0.00576(10) 0.000 0.000
N1 0.0271(15) 0.0271(16) 0.0234(15) -0.0003(12) 0.000 0.000
N2 0.0292(16) 0.0250(16) 0.0288(15) -0.0030(13) 0.000 0.000
C1 0.0237(13) 0.0373(15) 0.0340(14) -0.0064(11) 0.0036(10) -0.0011(11)
C2 0.0230(13) 0.0368(15) 0.0365(13) -0.0080(12) 0.0027(11) -0.0046(11)
C3 0.0260(17) 0.0239(17) 0.0263(17) 0.0045(13) 0.000 0.000
C4 0.0248(16) 0.0259(17) 0.0265(17) 0.0042(14) 0.000 0.000
C5 0.0242(14) 0.0402(16) 0.0371(15) -0.0089(12) 0.0038(12) -0.0034(11)
C6 0.0236(13) 0.0402(16) 0.0401(15) -0.0108(12) 0.0010(11) -0.0042(12)
C7 0.0280(18) 0.035(2) 0.0307(18) -0.0065(16) 0.000 0.000
C8 0.035(2) 0.034(2) 0.0329(19) -0.0113(16) 0.000 0.000

loop_
_atom_type_symbol
_atom_type_description
_atom_type_scat_dispersion_real
_atom_type_scat_dispersion_imag
_atom_type_scat_source
C C 0.0137 0.0067 'International Tables Vol C Tables 4.2.6.8 and 6.1.1.4'
H H 0.0000 0.0000 'International Tables Vol C Tables 4.2.6.8 and 6.1.1.4'
I I 0.0030 5.4350 'International Tables Vol C Tables 4.2.6.8 and 6.1.1.4'
N N 0.0241 0.0134 'International Tables Vol C Tables 4.2.6.8 and 6.1.1.4'

loop_
_geom_angle_atom_site_label_1
_geom_angle_atom_site_label_2
_geom_angle_atom_site_label_3
_geom_angle
_geom_angle_site_symmetry_1
_geom_angle_site_symmetry_3
C1 N1 C1 120.7(3) . 12_655
C1 N1 C7 119.63(16) . .
C1 N1 C7 119.63(16) 12_655 .
C6 N2 C6 120.6(3) 12_655 .
C6 N2 C8 119.70(17) . .
C6 N2 C8 119.70(17) 12_655 .
N1 C1 H1 119.6 . .
N1 C1 C2 120.7(2) . .
C2 C1 H1 119.6 . .
C1 C2 H2 120.0 . .
C1 C2 C3 120.1(3) . .
C3 C2 H2 120.0 . .
C2 C3 C2 117.8(3) 12_655 .
C2 C3 C4 121.11(17) . .
C2 C3 C4 121.11(17) 12_655 .
C5 C4 C3 121.00(18) 12_655 .
C5 C4 C3 121.00(18) . .
C5 C4 C5 118.0(4) 12_655 .
C4 C5 H5 120.2 . .
C6 C5 C4 119.7(3) . .
C6 C5 H5 120.2 . .
N2 C6 C5 121.1(3) . .
N2 C6 H6 119.5 . .
C5 C6 H6 119.5 . .
N1 C7 H7A 109.5 . .
N1 C7 H7B 109.5 . .
N1 C7 H7C 109.5 . .
H7A C7 H7B 109.5 . .
H7A C7 H7C 109.5 . .
H7B C7 H7C 109.5 . .
N2 C8 H8A 109.5 . .
N2 C8 H8B 109.5 . .
N2 C8 H8C 109.5 . .
H8A C8 H8B 109.5 . .
H8A C8 H8C 109.5 . .
H8B C8 H8C 109.5 . .

loop_
_geom_bond_atom_site_label_1
_geom_bond_atom_site_label_2
_geom_bond_distance
_geom_bond_site_symmetry_2
N1 C1 1.343(3) .
N1 C1 1.343(3) 12_655
N1 C7 1.479(5) .
N2 C6 1.341(3) 12_655
N2 C6 1.341(3) .
N2 C8 1.481(5) .
C1 H1 0.9500 .
C1 C2 1.376(4) .
C2 H2 0.9500 .
C2 C3 1.393(3) .
C3 C4 1.488(5) .
C4 C5 1.397(4) 12_655
C4 C5 1.397(4) .
C5 H5 0.9500 .
C5 C6 1.377(4) .
C6 H6 0.9500 .
C7 H7A 0.9800 .
C7 H7B 0.9800 .
C7 H7C 0.9800 .
C8 H8A 0.9800 .
C8 H8B 0.9800 .
C8 H8C 0.9800 .

loop_
_geom_hbond_atom_site_label_D
_geom_hbond_atom_site_label_H
_geom_hbond_atom_site_label_A
_geom_hbond_distance_DH
_geom_hbond_distance_HA
_geom_hbond_distance_DA
_geom_hbond_angle_DHA
_geom_hbond_site_symmetry_A
_geom_hbond_publ_flag
C1 H1 I1 0.95 3.10 3.838(3) 135.8 . yes
C2 H2 I2 0.95 3.09 3.894(3) 143.2 . yes
C5 H5 I2 0.95 3.16 3.970(3) 144.6 . yes
C6 H6 I1 0.95 3.18 3.870(3) 130.6 6_554 yes
C7 H7A I2 0.98 3.03 3.896(3) 148.2 13_566 yes
C7 H7B I1 0.98 3.07 3.927(2) 146.6 14_557 yes
C7 H7C I1 0.98 3.07 3.927(2) 146.8 . yes
C8 H8A I1 0.98 3.19 4.050(2) 147.4 6_554 yes
C8 H8B I1 0.98 3.24 4.050(2) 141.6 9_666 yes
C8 H8C I2 0.98 3.08 3.958(4) 150.0 6_554 yes

loop_
_geom_torsion_atom_site_label_1
_geom_torsion_atom_site_label_2
_geom_torsion_atom_site_label_3
_geom_torsion_atom_site_label_4
_geom_torsion
_geom_torsion_site_symmetry_1
_geom_torsion_site_symmetry_2
_geom_torsion_site_symmetry_3
_geom_torsion_site_symmetry_4
N1 C1 C2 C3 -0.6(5) . . . .
C1 N1 C1 C2 0.2(6) 12_655 . . .
C1 C2 C3 C2 0.9(6) . . . 12_655
C1 C2 C3 C4 -177.3(3) . . . .
C2 C3 C4 C5 -0.1(5) 12_655 . . 12_655
C2 C3 C4 C5 -178.0(3) 12_655 . . .
C2 C3 C4 C5 178.0(3) . . . 12_655
C2 C3 C4 C5 0.1(5) . . . .
C3 C4 C5 C6 177.1(3) . . . .
C4 C5 C6 N2 1.6(5) . . . .
C5 C4 C5 C6 -0.8(6) 12_655 . . .
C6 N2 C6 C5 -2.3(6) 12_655 . . .
C7 N1 C1 C2 178.2(3) . . . .
C8 N2 C6 C5 -179.9(3) . . . .

_cod_database_fobs_code 4519456
